data_4123731
loop_
_publ_author_name
'Cai, Weizhao'
'G\/ladysiak, Andrzej'
'Anio\/la, Michalina'
'Smith, Vincent J.'
'Barbour, Leonard J.'
'Katrusiak, Andrzej'

_publ_section_title
;
 Giant Negative Area Compressibility Tunable in a Soft Porous Framework
 Material.
;
_journal_issue 29
_journal_name_full 'Journal of the American Chemical Society'
_journal_page_first 9296
_journal_page_last 9301
_journal_paper_doi 10.1021/jacs.5b03280
_journal_volume 137
_journal_year 2015
_chemical_formula_moiety 'C18 H12 N2 O3 Zn, C H4 O'
_chemical_formula_sum 'C19 H16 N2 O4 Zn'
_chemical_formula_weight 401.71
_chemical_name_systematic
; 
 ? 
;
_space_group_IT_number 82
_symmetry_cell_setting tetragonal
_symmetry_space_group_name_Hall 'I -4'
_symmetry_space_group_name_H-M 'I -4'
_atom_sites_solution_hydrogens geom
_atom_sites_solution_primary direct
_atom_sites_solution_secondary difmap
_audit_creation_method SHELXL-97
_cell_angle_alpha 90.00
_cell_angle_beta 90.00
_cell_angle_gamma 90.00
_cell_formula_units_Z 8
_cell_length_a 26.4701(13)
_cell_length_b 26.4701(13)
_cell_length_c 5.1884(5)
_cell_measurement_pressure 340000
_cell_measurement_temperature 296(2)
_cell_volume 3635.3(4)
_computing_cell_refinement 'CrysAlis (Oxford Diffraction, 2010)'
_computing_data_collection 'CrysAlis (Oxford Diffraction, 2010)'
_computing_data_reduction 'CrysAlisRED (Oxford Diffraction, 2010)'
_computing_molecular_graphics 'Mercury (Macrae et al., 2008)'
_computing_publication_material 'SHELXL-97 (Sheldrick, 2008)'
_computing_structure_refinement 'SHELXL-97 (Sheldrick, 2008)'
_computing_structure_solution 'SHELXS-97 (Sheldrick, 2008)'
_diffrn_ambient_temperature 296(2)
_diffrn_measured_fraction_theta_full 0.282
_diffrn_measured_fraction_theta_max 0.282
_diffrn_measurement_device_type 'Oxford Diffraction Xcalibur Eos'
_diffrn_measurement_method
;HP omega scans - for more details see:
A. Budzianowski, A. Katrusiak in High-Pressure Crystallography
(Eds.: A. Katrusiak, P. F. McMillan),
Dordrecht: Kluwer Acad. Publ., 2004 pp.157-168
;
_diffrn_radiation_monochromator graphite
_diffrn_radiation_source 'fine-focus sealed tube'
_diffrn_radiation_type MoK\a
_diffrn_radiation_wavelength 0.71073
_diffrn_reflns_av_R_equivalents 0.0909
_diffrn_reflns_av_sigmaI/netI 0.0660
_diffrn_reflns_limit_h_max 9
_diffrn_reflns_limit_h_min -9
_diffrn_reflns_limit_k_max 42
_diffrn_reflns_limit_k_min -42
_diffrn_reflns_limit_l_max 8
_diffrn_reflns_limit_l_min -8
_diffrn_reflns_number 15423
_diffrn_reflns_theta_full 35.44
_diffrn_reflns_theta_max 35.44
_diffrn_reflns_theta_min 4.56
_exptl_absorpt_coefficient_mu 1.377
_exptl_absorpt_correction_T_max 0.8746
_exptl_absorpt_correction_T_min 0.6909
_exptl_absorpt_correction_type analytical
_exptl_absorpt_process_details
;
Katrusiak, A. (2003). REDSHABS - Program for correcting
reflections intensities for DAC absorption, gasket shadowing
and sample crystal absorption. Adam Mickiewicz University, Pozna\'n.
Katrusiak, A. (2004). Z. Kristallogr. 219, 461-467
;
_exptl_crystal_colour Brown
_exptl_crystal_density_diffrn 1.468
_exptl_crystal_density_method 'not measured'
_exptl_crystal_description Block
_exptl_crystal_F_000 1648
_exptl_crystal_size_max 0.29
_exptl_crystal_size_mid 0.18
_exptl_crystal_size_min 0.10
_refine_diff_density_max 0.377
_refine_diff_density_min -0.309
_refine_diff_density_rms 0.074
_refine_ls_abs_structure_details 'Flack H D (1983), Acta Cryst. A39, 876-881'
_refine_ls_abs_structure_Flack 0.10(7)
_refine_ls_extinction_method none
_refine_ls_goodness_of_fit_ref 1.045
_refine_ls_hydrogen_treatment constr
_refine_ls_matrix_type full
_refine_ls_number_parameters 214
_refine_ls_number_reflns 2347
_refine_ls_number_restraints 313
_refine_ls_restrained_S_all 1.025
_refine_ls_R_factor_all 0.1197
_refine_ls_R_factor_gt 0.0682
_refine_ls_shift/su_max 0.000
_refine_ls_shift/su_mean 0.000
_refine_ls_structure_factor_coef Fsqd
_refine_ls_weighting_details 'calc w=1/[\s^2^(Fo^2^)+(0.1366P)^2^+0.2833P] where P=(Fo^2^+2Fc^2^)/3'
_refine_ls_weighting_scheme calc
_refine_ls_wR_factor_gt 0.1811
_refine_ls_wR_factor_ref 0.2150
_reflns_number_gt 1464
_reflns_number_total 2347
_reflns_threshold_expression >2sigma(I)
_cod_data_source_file ja5b03280_si_004.cif
_cod_data_source_block 1MeOH_0.34GPa_in_Methanol-Ethanol
_cod_depositor_comments
;
The following automatic conversions were performed:
'_atom_site_symetry_multiplicity' tag replaced with
'_atom_site_symmetry_multiplicity' tag as specified in the
replacement file
'/usr/data/users/saulius/crontab/automatic-downloads/rss-feeds/ACS/lib/lists/replacement-tags.lst'.

Automatic conversion script
Id: cif_correct_tags 3376 2015-05-07 07:48:27Z andrius 

The following automatic conversions were performed:

'_symmetry_cell_setting' value 'Tetragonal' changed to 'tetragonal'
according to
/usr/data/users/saulius/crontab/automatic-downloads/rss-feeds/ACS/lib/dictionaries/cif_core.dic
dictionary named 'cif_core.dic' version 2.4.2 from 2011-04-26.

Automatic conversion script
Id: cif_fix_values 3271 2015-04-21 07:52:19Z andrius 

 Adding full bibliography for 4123717--4123744.cif.
;
_cod_original_sg_symbol_Hall I-4
_cod_original_sg_symbol_H-M I-4
_cod_database_code 4123731

loop_
_symmetry_equiv_pos_as_xyz
'x, y, z'
'-x, -y, z'
'y, -x, -z'
'-y, x, -z'
'x+1/2, y+1/2, z+1/2'
'-x+1/2, -y+1/2, z+1/2'
'y+1/2, -x+1/2, -z+1/2'
'-y+1/2, x+1/2, -z+1/2'

loop_
_atom_site_label
_atom_site_type_symbol
_atom_site_fract_x
_atom_site_fract_y
_atom_site_fract_z
_atom_site_U_iso_or_equiv
_atom_site_adp_type
_atom_site_occupancy
_atom_site_symmetry_multiplicity
_atom_site_calc_flag
_atom_site_refinement_flags
_atom_site_disorder_assembly
_atom_site_disorder_group
Zn1 Zn 0.27172(4) 0.21431(4) 0.92217(17) 0.0375(3) Uani 1 1 d U . .
O1 O 0.2216(3) 0.2547(3) 1.0902(14) 0.0559(17) Uani 1 1 d U . .
H1O H 0.2008 0.2657 0.9783 0.067 Uiso 1 1 d R . .
N1 N 0.2490(3) 0.1422(2) 0.9150(13) 0.051(2) Uani 1 1 d DU . .
C1 C 0.2636(3) 0.1045(2) 1.0594(13) 0.055(3) Uani 1 1 d DU . .
H1 H 0.2885 0.1077 1.1848 0.066 Uiso 1 1 calc R . .
N2 N 0.2394(2) 0.0602(2) 1.0114(11) 0.053(2) Uani 1 1 d DU A .
C2 C 0.21119(18) 0.1218(2) 0.7561(9) 0.040(2) Uani 1 1 d DU . .
O2 O 0.2765(4) -0.1663(2) 1.3704(13) 0.056(2) Uani 1 1 d U . .
C3 C 0.1823(3) 0.1442(3) 0.5659(12) 0.048(2) Uani 1 1 d DU . .
H3 H 0.1866 0.1781 0.5243 0.058 Uiso 1 1 calc R . .
O3A O 0.3077(8) -0.1284(6) 1.692(3) 0.082(4) Uani 0.603(16) 1 d PU . .
O3B O 0.3446(12) -0.1279(10) 1.550(5) 0.082(4) Uani 0.397(16) 1 d PU . .
C4 C 0.1467(2) 0.1150(3) 0.4383(11) 0.045(2) Uani 1 1 d DU . .
C5 C 0.1176(3) 0.1356(3) 0.2432(12) 0.055(2) Uani 1 1 d DU . .
H5 H 0.1222 0.1694 0.2000 0.066 Uiso 1 1 calc R . .
C6 C 0.0819(2) 0.1075(4) 0.1097(13) 0.070(3) Uani 1 1 d DU . .
H6 H 0.0624 0.1223 -0.0188 0.084 Uiso 1 1 calc R . .
C7 C 0.0759(2) 0.0568(4) 0.1721(12) 0.060(3) Uani 1 1 d DU . .
H7 H 0.0524 0.0372 0.0840 0.072 Uiso 1 1 calc R . .
C8 C 0.1048(3) 0.0356(3) 0.3652(14) 0.055(3) Uani 1 1 d DU . .
H8 H 0.1002 0.0017 0.4066 0.066 Uiso 1 1 calc R . .
C9 C 0.1408(2) 0.0637(3) 0.4999(10) 0.046(2) Uani 1 1 d DU . .
C10 C 0.1701(3) 0.0414(3) 0.6905(12) 0.044(2) Uani 1 1 d DU . .
H10 H 0.1666 0.0074 0.7304 0.053 Uiso 1 1 calc R . .
C11 C 0.2046(3) 0.0712(3) 0.8188(15) 0.041(2) Uani 1 1 d DU . .
C12 C 0.2542(2) 0.0129(3) 1.1168(14) 0.0525(14) Uani 1 1 d DU . .
C15 C 0.2837(4) -0.0782(2) 1.3297(15) 0.0525(14) Uani 1 1 d DU . .
C13A C 0.2726(5) 0.0102(3) 1.3658(15) 0.0525(14) Uani 0.507(9) 1 d PDU A 1
H13A H 0.2750 0.0398 1.4619 0.063 Uiso 0.507(9) 1 calc PR A 1
C14A C 0.2874(5) -0.0345(3) 1.4763(14) 0.0525(14) Uani 0.507(9) 1 d PDU A 1
H14A H 0.2996 -0.0355 1.6444 0.063 Uiso 0.507(9) 1 calc PR A 1
C16A C 0.2654(6) -0.0779(3) 1.0801(18) 0.0525(14) Uani 0.507(9) 1 d PDU A 1
H16A H 0.2628 -0.1076 0.9852 0.063 Uiso 0.507(9) 1 calc PR A 1
C17A C 0.2509(5) -0.0320(3) 0.9761(15) 0.0525(14) Uani 0.507(9) 1 d PDU A 1
H17A H 0.2387 -0.0310 0.8081 0.063 Uiso 0.507(9) 1 calc PR A 1
C13B C 0.3040(2) 0.0061(3) 1.1818(19) 0.0525(14) Uani 0.493(9) 1 d PDU A 2
H13B H 0.3271 0.0319 1.1542 0.063 Uiso 0.493(9) 1 calc PR A 2
C14B C 0.3202(3) -0.0399(3) 1.290(2) 0.0525(14) Uani 0.493(9) 1 d PDU A 2
H14B H 0.3539 -0.0450 1.3340 0.063 Uiso 0.493(9) 1 calc PR A 2
C16B C 0.2324(4) -0.0732(3) 1.264(2) 0.0525(14) Uani 0.493(9) 1 d PDU A 2
H16B H 0.2088 -0.0988 1.2882 0.063 Uiso 0.493(9) 1 calc PR A 2
C17B C 0.2200(3) -0.0259(4) 1.159(2) 0.0525(14) Uani 0.493(9) 1 d PDU A 2
H17B H 0.1865 -0.0202 1.1152 0.063 Uiso 0.493(9) 1 calc PR A 2
C18 C 0.2958(7) -0.1285(3) 1.455(2) 0.064(3) Uani 1 1 d DU A .
O4 O 0.3446(9) 0.1038(8) 1.546(4) 0.164(7) Uiso 1 1 d DU . .
H4 H 0.3455 0.1280 1.6441 0.197 Uiso 1 1 calc R . .
C19 C 0.3811(17) 0.0662(16) 1.628(11) 0.32(3) Uiso 1 1 d DU . .
H19A H 0.3767 0.0593 1.8081 0.474 Uiso 1 1 d R . .
H19B H 0.4148 0.0783 1.5979 0.474 Uiso 1 1 d R . .
H19C H 0.3757 0.0358 1.5310 0.474 Uiso 1 1 d R . .

loop_
_atom_site_aniso_label
_atom_site_aniso_U_11
_atom_site_aniso_U_22
_atom_site_aniso_U_33
_atom_site_aniso_U_23
_atom_site_aniso_U_13
_atom_site_aniso_U_12
Zn1 0.0366(6) 0.0280(5) 0.0477(5) -0.0006(4) -0.0039(5) 0.0047(12)
O1 0.057(4) 0.063(4) 0.048(3) -0.012(4) -0.012(3) 0.018(7)
N1 0.061(6) 0.034(3) 0.058(4) 0.010(4) -0.010(5) -0.027(6)
C1 0.060(7) 0.040(4) 0.064(5) 0.006(4) -0.019(5) -0.036(8)
N2 0.064(6) 0.029(3) 0.066(5) 0.003(3) -0.015(4) -0.025(6)
C2 0.033(5) 0.027(4) 0.062(5) -0.004(4) -0.005(4) 0.002(6)
O2 0.064(5) 0.035(3) 0.071(4) 0.017(3) -0.016(4) -0.018(7)
C3 0.052(5) 0.037(4) 0.055(4) 0.012(4) -0.004(4) -0.011(7)
O3A 0.097(8) 0.058(6) 0.092(7) 0.015(7) -0.033(7) -0.025(9)
O3B 0.097(8) 0.058(6) 0.092(7) 0.015(7) -0.033(7) -0.025(9)
C4 0.046(5) 0.039(4) 0.049(4) 0.001(4) -0.004(4) 0.005(8)
C5 0.056(5) 0.042(5) 0.068(5) -0.010(5) -0.015(5) 0.035(8)
C6 0.052(6) 0.061(6) 0.096(8) -0.003(7) -0.029(6) 0.024(10)
C7 0.048(6) 0.058(6) 0.075(6) -0.017(5) -0.024(5) 0.013(9)
C8 0.056(6) 0.038(5) 0.071(6) -0.019(5) -0.025(5) 0.011(8)
C9 0.033(5) 0.037(4) 0.068(5) 0.001(4) -0.015(4) -0.009(8)
C10 0.039(5) 0.030(4) 0.065(5) -0.009(4) -0.011(4) 0.007(7)
C11 0.024(4) 0.031(4) 0.069(5) 0.006(4) -0.003(4) -0.018(6)
C12 0.059(4) 0.0347(19) 0.064(3) -0.002(2) -0.010(3) -0.004(4)
C15 0.059(4) 0.0347(19) 0.064(3) -0.002(2) -0.010(3) -0.004(4)
C13A 0.059(4) 0.0347(19) 0.064(3) -0.002(2) -0.010(3) -0.004(4)
C14A 0.059(4) 0.0347(19) 0.064(3) -0.002(2) -0.010(3) -0.004(4)
C16A 0.059(4) 0.0347(19) 0.064(3) -0.002(2) -0.010(3) -0.004(4)
C17A 0.059(4) 0.0347(19) 0.064(3) -0.002(2) -0.010(3) -0.004(4)
C13B 0.059(4) 0.0347(19) 0.064(3) -0.002(2) -0.010(3) -0.004(4)
C14B 0.059(4) 0.0347(19) 0.064(3) -0.002(2) -0.010(3) -0.004(4)
C16B 0.059(4) 0.0347(19) 0.064(3) -0.002(2) -0.010(3) -0.004(4)
C17B 0.059(4) 0.0347(19) 0.064(3) -0.002(2) -0.010(3) -0.004(4)
C18 0.087(9) 0.030(4) 0.075(5) -0.004(5) -0.018(7) 0.001(8)

loop_
_atom_type_symbol
_atom_type_description
_atom_type_scat_dispersion_real
_atom_type_scat_dispersion_imag
_atom_type_scat_source
C C 0.0033 0.0016 'International Tables Vol C Tables 4.2.6.8 and 6.1.1.4'
H H 0.0000 0.0000 'International Tables Vol C Tables 4.2.6.8 and 6.1.1.4'
N N 0.0061 0.0033 'International Tables Vol C Tables 4.2.6.8 and 6.1.1.4'
O O 0.0106 0.0060 'International Tables Vol C Tables 4.2.6.8 and 6.1.1.4'
Zn Zn 0.2839 1.4301 'International Tables Vol C Tables 4.2.6.8 and 6.1.1.4'

loop_
_geom_angle_atom_site_label_1
_geom_angle_atom_site_label_2
_geom_angle_atom_site_label_3
_geom_angle
_geom_angle_site_symmetry_1
_geom_angle_site_symmetry_3
O1 Zn1 O1 103.58(19) . 6_554
O1 Zn1 O2 105.0(3) . 7_557
O1 Zn1 O2 111.1(4) 6_554 7_557
O1 Zn1 N1 109.5(4) . .
O1 Zn1 N1 114.8(3) 6_554 .
O2 Zn1 N1 112.1(4) 7_557 .
Zn1 O1 Zn1 125.7(4) . 6
C1 N1 C2 104.7(6) . .
C1 N1 Zn1 129.0(6) . .
C2 N1 Zn1 126.2(5) . .
N1 C1 N2 114.5(7) . .
C1 N2 C11 105.3(6) . .
C1 N2 C12 124.0(5) . .
C11 N2 C12 130.0(6) . .
C3 C2 C11 120.7(5) . .
C3 C2 N1 130.5(6) . .
C11 C2 N1 108.8(5) . .
C18 O2 Zn1 116.0(6) . 8_547
C2 C3 C4 118.6(4) . .
O3B O3A C18 67.5(17) . .
O3A O3B C18 57.8(16) . .
C5 C4 C3 120.6(6) . .
C5 C4 C9 119.1(5) . .
C3 C4 C9 120.3(4) . .
C4 C5 C6 122.2(5) . .
C5 C6 C7 118.6(5) . .
C8 C7 C6 119.9(6) . .
C7 C8 C9 121.7(6) . .
C10 C9 C8 120.8(6) . .
C10 C9 C4 120.7(5) . .
C8 C9 C4 118.5(5) . .
C11 C10 C9 118.2(6) . .
C10 C11 C2 121.5(5) . .
C10 C11 N2 131.9(6) . .
C2 C11 N2 106.6(5) . .
C13B C12 C13A 54.9(6) . .
C13B C12 C17B 119.3(5) . .
C13A C12 C17B 92.4(6) . .
C13B C12 C17A 94.3(6) . .
C13A C12 C17A 117.8(4) . .
C17B C12 C17A 54.0(6) . .
C13B C12 N2 118.4(5) . .
C13A C12 N2 120.1(6) . .
C17B C12 N2 122.3(4) . .
C17A C12 N2 122.1(6) . .
C16A C15 C14A 122.2(6) . .
C16A C15 C16B 55.6(7) . .
C14A C15 C16B 97.0(7) . .
C16A C15 C14B 95.7(6) . .
C14A C15 C14B 55.6(6) . .
C16B C15 C14B 123.8(6) . .
C16A C15 C18 118.8(7) . .
C14A C15 C18 118.8(7) . .
C16B C15 C18 113.0(9) . .
C14B C15 C18 123.2(8) . .
C14A C13A C12 122.4(3) . .
C13A C14A C15 118.0(3) . .
C15 C16A C17A 117.9(3) . .
C16A C17A C12 121.8(2) . .
C12 C13B C14B 120.3(4) . .
C13B C14B C15 117.9(4) . .
C17B C16B C15 113.7(4) . .
C12 C17B C16B 124.9(3) . .
O2 C18 O3A 117.3(11) . .
O2 C18 O3B 122.3(15) . .
O3A C18 O3B 54.8(14) . .
O2 C18 C15 118.9(9) . .
O3A C18 C15 117.8(11) . .
O3B C18 C15 109.9(15) . .

loop_
_geom_bond_atom_site_label_1
_geom_bond_atom_site_label_2
_geom_bond_distance
_geom_bond_site_symmetry_2
Zn1 O1 1.915(7) .
Zn1 O1 1.916(7) 6_554
Zn1 O2 1.978(6) 7_557
Zn1 N1 2.002(7) .
O1 Zn1 1.916(7) 6
N1 C1 1.3048(10) .
N1 C2 1.405(10) .
C1 N2 1.3581(10) .
N2 C11 1.3900(10) .
N2 C12 1.422(8) .
C2 C3 1.3817(10) .
C2 C11 1.390(7) .
O2 C18 1.207(13) .
O2 Zn1 1.978(6) 8_547
C3 C4 1.386(6) .
O3A O3B 1.22(3) .
O3A C18 1.267(19) .
O3B C18 1.38(3) .
C4 C5 1.3827(10) .
C4 C9 1.405(7) .
C5 C6 1.388(6) .
C6 C7 1.390(7) .
C7 C8 1.381(6) .
C8 C9 1.396(6) .
C9 C10 1.388(6) .
C10 C11 1.377(6) .
C12 C13B 1.3726(10) .
C12 C13A 1.3821(10) .
C12 C17B 1.386(6) .
C12 C17A 1.397(6) .
C15 C16A 1.383(6) .
C15 C14A 1.388(6) .
C15 C16B 1.407(7) .
C15 C14B 1.416(6) .
C15 C18 1.5151(10) .
C13A C14A 1.373(5) .
C16A C17A 1.383(5) .
C13B C14B 1.407(6) .
C16B C17B 1.403(6) .
O4 C19 1.451(10) .

loop_
_geom_torsion_atom_site_label_1
_geom_torsion_atom_site_label_2
_geom_torsion_atom_site_label_3
_geom_torsion_atom_site_label_4
_geom_torsion
_geom_torsion_site_symmetry_1
_geom_torsion_site_symmetry_4
Zn1 O1 Zn1 O1 -127.4(7) 6 6_554
